data_4087836
loop_
_publ_author_name
'Hill, Anthony F.'
'Ward, Jas S.'
'Xiong, Yaoyao'

_publ_section_title
;
 Synthesis of a Stable Methylidyne Complex
;
_journal_issue 20
_journal_name_full Organometallics
_journal_page_first 5057
_journal_paper_doi 10.1021/acs.organomet.5b00635
_journal_volume 34
_journal_year 2015
_chemical_compound_source 'Research School of Chemistry'
_chemical_formula_moiety 'C27 H31 Br1 N2 O2 Si1 W1'
_chemical_formula_sum 'C27 H31 Br N2 O2 Si W'
_chemical_formula_weight 707.39
_space_group_IT_number 14
_space_group_name_Hall '-P 2ybc'
_space_group_name_H-M_alt 'P 1 21/c 1'
_symmetry_cell_setting monoclinic
_symmetry_space_group_name_H-M 'P 1 21/c 1'
_atom_sites_solution_hydrogens difmap
_atom_sites_solution_primary other
_audit_creation_date 14-02-13
_audit_creation_method CRYSTALS_ver_14.23
_cell_angle_alpha 90
_cell_angle_beta 96.3395(18)
_cell_angle_gamma 90
_cell_formula_units_Z 4
_cell_length_a 9.3085(3)
_cell_length_b 15.1128(4)
_cell_length_c 19.6064(4)
_cell_measurement_reflns_used 6493
_cell_measurement_temperature 200
_cell_measurement_theta_max 27
_cell_measurement_theta_min 2.55
_cell_volume 2741.31(13)
_computing_cell_refinement 'DENZO/SCALEPACK (Otwinowski & Minor, 1997)'
_computing_data_collection 'COLLECT (Nonius, 2001).'
_computing_data_reduction 'DENZO/SCALEPACK (Otwinowski & Minor, 1997)'
_computing_molecular_graphics 'Ortep-3 for windows (Farrugia, 1997)'
_computing_publication_material 'CRYSTALS (Betteridge et al., 2003)'
_computing_structure_refinement 'CRYSTALS (Betteridge et al., 2003)'
_computing_structure_solution 'Superflip (Palatinus & Chapuis, 2007)'
_diffrn_ambient_temperature 200
_diffrn_measured_fraction_theta_full 0.999
_diffrn_measured_fraction_theta_max 0.999
_diffrn_measurement_device Area
_diffrn_measurement_device_type 'Nonius KappaCCD'
_diffrn_measurement_method \w
_diffrn_radiation_monochromator graphite
_diffrn_radiation_type 'Mo K\a'
_diffrn_radiation_wavelength 0.71073
_diffrn_reflns_av_R_equivalents 0.066
_diffrn_reflns_limit_h_max 12
_diffrn_reflns_limit_h_min -12
_diffrn_reflns_limit_k_max 19
_diffrn_reflns_limit_k_min -19
_diffrn_reflns_limit_l_max 25
_diffrn_reflns_limit_l_min -25
_diffrn_reflns_number 49557
_diffrn_reflns_theta_full 27.493
_diffrn_reflns_theta_max 27.493
_diffrn_reflns_theta_min 2.581
_diffrn_standards_number 0
_exptl_absorpt_coefficient_mu 5.741
_exptl_absorpt_correction_T_max 0.71
_exptl_absorpt_correction_T_min 0.58
_exptl_absorpt_correction_type multi-scan
_exptl_absorpt_process_details 'DENZO/SCALEPACK (Otwinowski & Minor, 1997)'
_exptl_crystal_colour yellow
_exptl_crystal_density_diffrn 1.714
_exptl_crystal_density_method 'not measured'
_exptl_crystal_description prism
_exptl_crystal_F_000 1384
_exptl_crystal_size_max 0.320
_exptl_crystal_size_mid 0.070
_exptl_crystal_size_min 0.060
_refine_diff_density_max 4.23
_refine_diff_density_min -4.49
_refine_ls_extinction_coef 190(20)
_refine_ls_extinction_method 'Larson (1970), Equation 22'
_refine_ls_goodness_of_fit_ref 0.9249
_refine_ls_hydrogen_treatment noref
_refine_ls_matrix_type full
_refine_ls_number_parameters 308
_refine_ls_number_reflns 6267
_refine_ls_number_restraints 0
_refine_ls_R_factor_all 0.1197
_refine_ls_R_factor_gt 0.0656
_refine_ls_shift/su_max 0.0008647
_refine_ls_shift/su_mean 0.0000369
_refine_ls_structure_factor_coef Fsqd
_refine_ls_weighting_details
;
 Method= Modified Sheldrick 
 w=1/[\s^2^(F^2^) + ( 0.11P)^2^ +29.08P] 
 ,where P=(max(Fo^2^,0) + 2Fc^2^)/3 
;
_refine_ls_weighting_scheme calc
_refine_ls_wR_factor_all 0.1908
_refine_ls_wR_factor_gt 0.1677
_refine_ls_wR_factor_ref 0.1908
_reflns_limit_h_max 12
_reflns_limit_h_min -12
_reflns_limit_k_max 19
_reflns_limit_k_min 0
_reflns_limit_l_max 25
_reflns_limit_l_min 0
_reflns_number_gt 3865
_reflns_number_total 6276
_reflns_threshold_expression I>2.0\s(I)
_oxford_diffrn_Wilson_B_factor 2.53
_oxford_diffrn_Wilson_scale 367.45
_oxford_refine_ls_r_factor_ref 0.1197
_oxford_refine_ls_scale 0.05663(2)
_oxford_reflns_number_all 6267
_oxford_reflns_threshold_expression_ref I>-10.0\s(I)
_oxford_structure_analysis_title 'JX030 At 19:39 on 13/ 2'
_cod_data_source_file om5b00635_si_002.cif
_cod_data_source_block Comp_3d
_cod_depositor_comments
;
The following automatic conversions were performed:

data item '_atom_sites_solution_primary' value 'Other' was changed to
'other' in accordance with the
/home/saulius/struct/COD-crude-data/automatic-downloads/DataCite-retrospective/ACS/depositions/lib/dictionaries/cif_core.dic
dictionary named 'cif_core.dic' version 2.4.2 last updated on
2011-04-26.

Automatic conversion script
Id: cif_fix_values 6909 2019-04-08 15:41:33Z antanas 
;
_cod_original_sg_symbol_H-M 'P 21/c '
_cod_original_formula_sum 'C27 H31 Br1 N2 O2 Si1 W1'
_cod_database_code 4087836

loop_
_symmetry_equiv_pos_as_xyz
x,y,z
-x,-y,-z
x,-y+1/2,z+1/2
-x,y+1/2,-z+1/2

loop_
_atom_site_label
_atom_site_type_symbol
_atom_site_fract_x
_atom_site_fract_y
_atom_site_fract_z
_atom_site_U_iso_or_equiv
_atom_site_occupancy
_atom_site_adp_type
Br1 Br 0.8877(3) 0.41599(14) 0.73396(13) 0.0999 1.0000 Uani
N1 N 1.1297(10) 0.5640(7) 0.6784(5) 0.0392 1.0000 Uani
N2 N 0.9547(10) 0.6367(7) 0.7789(5) 0.0413 1.0000 Uani
O2 O 0.5528(9) 0.5715(7) 0.6912(5) 0.0579 1.0000 Uani
O3 O 0.8394(11) 0.4726(8) 0.5327(5) 0.0711 1.0000 Uani
Si1 Si 0.7854(3) 0.7597(2) 0.55971(15) 0.0326 1.0000 Uani
W1 W 0.88368(4) 0.57254(3) 0.67416(2) 0.0329 1.0000 Uani
C1 C 0.8391(11) 0.6698(8) 0.6223(6) 0.0353 1.0000 Uani
C2 C 0.6740(14) 0.5703(8) 0.6852(6) 0.0428 1.0000 Uani
C3 C 0.8523(12) 0.5051(9) 0.5867(7) 0.0458 1.0000 Uani
C4 C 1.1915(12) 0.5838(10) 0.7497(7) 0.0527 1.0000 Uani
C5 C 1.1131(14) 0.6594(9) 0.7779(7) 0.0522 1.0000 Uani
C6 C 1.1844(13) 0.6327(10) 0.6319(7) 0.0569 1.0000 Uani
C7 C 1.1876(13) 0.4765(9) 0.6596(8) 0.0568 1.0000 Uani
C8 C 0.8755(14) 0.7217(9) 0.7838(6) 0.0532 1.0000 Uani
C9 C 0.9302(16) 0.5818(9) 0.8382(6) 0.0547 1.0000 Uani
C11 C 0.9619(12) 0.7952(8) 0.5306(5) 0.0370 1.0000 Uani
C12 C 1.0213(13) 0.7428(9) 0.4823(6) 0.0471 1.0000 Uani
C13 C 1.1654(19) 0.7562(12) 0.4712(9) 0.0747 1.0000 Uani
C14 C 1.2469(16) 0.8141(16) 0.5029(12) 0.0923 1.0000 Uani
C15 C 1.1921(19) 0.8689(15) 0.5491(12) 0.0997 1.0000 Uani
C16 C 1.0471(16) 0.8584(11) 0.5630(8) 0.0662 1.0000 Uani
C21 C 0.6598(12) 0.7187(8) 0.4839(5) 0.0382 1.0000 Uani
C22 C 0.5864(14) 0.6392(9) 0.4861(7) 0.0533 1.0000 Uani
C23 C 0.4878(15) 0.6119(11) 0.4313(9) 0.0666 1.0000 Uani
C24 C 0.4621(13) 0.6656(11) 0.3748(7) 0.0538 1.0000 Uani
C25 C 0.5328(15) 0.7453(11) 0.3731(6) 0.0569 1.0000 Uani
C26 C 0.6307(13) 0.7704(9) 0.4264(6) 0.0453 1.0000 Uani
C31 C 0.6895(12) 0.8539(9) 0.5990(6) 0.0412 1.0000 Uani
C32 C 0.6779(13) 0.9333(8) 0.5751(6) 0.0416 1.0000 Uani
C33 C 0.6005(17) 0.9983(10) 0.5972(7) 0.0645 1.0000 Uani
C34 C 0.5162(16) 0.9817(11) 0.6499(8) 0.0641 1.0000 Uani
C35 C 0.5204(16) 0.8988(12) 0.6784(7) 0.0667 1.0000 Uani
C36 C 0.6053(14) 0.8332(9) 0.6534(7) 0.0517 1.0000 Uani
H41 H 1.2924 0.5994 0.7497 0.0629 1.0000 Uiso
H42 H 1.1833 0.5316 0.7780 0.0631 1.0000 Uiso
H51 H 1.1563 0.6736 0.8237 0.0631 1.0000 Uiso
H52 H 1.1214 0.7107 0.7484 0.0632 1.0000 Uiso
H61 H 1.1452 0.6227 0.5848 0.0850 1.0000 Uiso
H62 H 1.2885 0.6305 0.6349 0.0850 1.0000 Uiso
H63 H 1.1556 0.6909 0.6458 0.0850 1.0000 Uiso
H71 H 1.1411 0.4583 0.6158 0.0851 1.0000 Uiso
H72 H 1.2899 0.4811 0.6583 0.0850 1.0000 Uiso
H73 H 1.1685 0.4337 0.6942 0.0849 1.0000 Uiso
H81 H 0.7762 0.7099 0.7886 0.0800 1.0000 Uiso
H82 H 0.9179 0.7557 0.8223 0.0800 1.0000 Uiso
H83 H 0.8815 0.7543 0.7422 0.0797 1.0000 Uiso
H91 H 0.8350 0.5571 0.8306 0.0818 1.0000 Uiso
H92 H 0.9388 0.6169 0.8790 0.0821 1.0000 Uiso
H93 H 0.9997 0.5346 0.8428 0.0821 1.0000 Uiso
H121 H 0.9658 0.6998 0.4583 0.0559 1.0000 Uiso
H131 H 1.2039 0.7214 0.4390 0.0901 1.0000 Uiso
H141 H 1.3436 0.8187 0.4948 0.1109 1.0000 Uiso
H151 H 1.2500 0.9128 0.5711 0.1200 1.0000 Uiso
H161 H 1.0098 0.8954 0.5944 0.0791 1.0000 Uiso
H221 H 0.6027 0.6035 0.5248 0.0640 1.0000 Uiso
H231 H 0.4399 0.5580 0.4331 0.0800 1.0000 Uiso
H241 H 0.3974 0.6477 0.3378 0.0651 1.0000 Uiso
H251 H 0.5133 0.7824 0.3355 0.0680 1.0000 Uiso
H261 H 0.6787 0.8238 0.4240 0.0539 1.0000 Uiso
H321 H 0.7294 0.9460 0.5392 0.0499 1.0000 Uiso
H331 H 0.6022 1.0541 0.5782 0.0770 1.0000 Uiso
H341 H 0.4590 1.0256 0.6657 0.0771 1.0000 Uiso
H351 H 0.4665 0.8866 0.7150 0.0800 1.0000 Uiso
H361 H 0.6067 0.7761 0.6721 0.0620 1.0000 Uiso

loop_
_atom_site_aniso_label
_atom_site_aniso_U_11
_atom_site_aniso_U_22
_atom_site_aniso_U_33
_atom_site_aniso_U_23
_atom_site_aniso_U_13
_atom_site_aniso_U_12
Br1 0.0909(15) 0.0927(15) 0.1125(16) 0.0065(12) -0.0049(12) 0.0009(11)
N1 0.029(5) 0.047(6) 0.041(5) 0.004(4) 0.003(4) -0.001(4)
N2 0.033(5) 0.052(6) 0.037(5) -0.001(4) -0.003(4) 0.002(4)
O2 0.023(4) 0.080(7) 0.071(6) 0.007(5) 0.009(4) 0.001(4)
O3 0.066(7) 0.085(8) 0.061(6) -0.031(6) 0.003(5) 0.007(6)
Si1 0.0286(15) 0.0376(17) 0.0313(15) 0.0005(12) 0.0017(11) -0.0014(13)
W1 0.0262(3) 0.0383(3) 0.0337(3) 0.0002(2) 0.00099(15) 0.0014(2)
C1 0.020(5) 0.045(7) 0.042(6) -0.009(5) 0.007(4) -0.005(5)
C2 0.051(8) 0.038(6) 0.038(6) 0.002(5) 0.001(5) 0.007(6)
C3 0.028(6) 0.051(8) 0.058(8) -0.012(6) 0.003(5) -0.001(5)
C4 0.023(6) 0.077(10) 0.056(8) 0.003(7) -0.006(5) -0.005(6)
C5 0.045(7) 0.050(8) 0.057(8) -0.014(6) -0.013(6) -0.011(6)
C6 0.023(6) 0.082(10) 0.066(8) 0.023(8) 0.004(5) -0.001(6)
C7 0.032(7) 0.049(8) 0.089(10) -0.015(7) 0.003(6) 0.010(6)
C8 0.054(8) 0.058(8) 0.049(7) -0.014(6) 0.008(6) 0.003(7)
C9 0.065(9) 0.062(9) 0.038(6) 0.007(6) 0.011(6) -0.004(7)
C11 0.032(6) 0.046(7) 0.032(5) 0.001(5) 0.000(4) -0.002(5)
C12 0.038(7) 0.056(8) 0.049(7) 0.012(6) 0.015(5) 0.012(6)
C13 0.062(10) 0.084(12) 0.086(12) 0.038(9) 0.043(9) 0.018(9)
C14 0.028(8) 0.121(18) 0.131(17) 0.056(14) 0.026(10) 0.008(10)
C15 0.049(11) 0.113(17) 0.133(17) 0.016(14) -0.007(11) -0.045(11)
C16 0.048(8) 0.068(10) 0.081(10) -0.011(8) 0.002(7) -0.012(7)
C21 0.037(6) 0.045(7) 0.034(6) -0.013(5) 0.006(4) 0.004(5)
C22 0.046(8) 0.046(8) 0.064(8) -0.001(6) -0.011(6) -0.010(6)
C23 0.037(8) 0.069(10) 0.092(12) -0.007(9) -0.001(7) -0.008(7)
C24 0.027(6) 0.084(11) 0.048(7) -0.029(7) -0.005(5) 0.007(7)
C25 0.049(8) 0.091(11) 0.030(6) 0.005(6) 0.002(5) 0.003(8)
C26 0.042(7) 0.062(8) 0.031(6) 0.005(6) -0.001(5) -0.007(6)
C31 0.031(6) 0.055(8) 0.035(6) -0.007(5) -0.003(4) 0.005(5)
C32 0.048(7) 0.036(6) 0.038(6) -0.010(5) -0.004(5) 0.020(6)
C33 0.070(10) 0.059(9) 0.063(9) 0.008(7) -0.001(7) -0.010(8)
C34 0.049(8) 0.070(11) 0.070(10) -0.019(8) -0.004(7) 0.017(8)
C35 0.051(9) 0.096(12) 0.055(8) 0.001(8) 0.013(7) 0.016(8)
C36 0.039(7) 0.061(9) 0.056(8) 0.007(6) 0.010(6) 0.016(6)

loop_
_atom_type_symbol
_atom_type_scat_dispersion_real
_atom_type_scat_dispersion_imag
_atom_type_scat_Cromer_Mann_a1
_atom_type_scat_Cromer_Mann_b1
_atom_type_scat_Cromer_Mann_a2
_atom_type_scat_Cromer_Mann_b2
_atom_type_scat_Cromer_Mann_a3
_atom_type_scat_Cromer_Mann_b3
_atom_type_scat_Cromer_Mann_a4
_atom_type_scat_Cromer_Mann_b4
_atom_type_scat_Cromer_Mann_c
_atom_type_scat_source
C 0.0033 0.0016 2.3100 20.8439 1.0200 10.2075 1.5886 0.5687 0.8650 51.6512 0.2156 'International Tables Vol C 4.2.6.8 and 6.1.1.4'
H 0.0000 0.0000 0.4930 10.5109 0.3229 26.1257 0.1402 3.1424 0.0408 57.7998 0.0030 'International Tables Vol C 4.2.6.8 and 6.1.1.4'
Br -0.2901 2.4595 17.1789 2.1723 5.2358 16.5796 5.6377 0.2609 3.9851 41.4328 2.9557 'International Tables Vol C 4.2.6.8 and 6.1.1.4'
N 0.0061 0.0033 12.2126 0.0057 3.1322 9.8933 2.0125 28.9975 1.1663 0.5826 -11.5290 'International Tables Vol C 4.2.6.8 and 6.1.1.4'
O 0.0106 0.0060 3.0485 13.2771 2.2868 5.7011 1.5463 0.3239 0.8670 32.9089 0.2508 'International Tables Vol C 4.2.6.8 and 6.1.1.4'
Si 0.0817 0.0704 6.2915 2.4386 3.0353 32.3337 1.9891 0.6785 1.5410 81.6937 1.1407 'International Tables Vol C 4.2.6.8 and 6.1.1.4'
W -0.8490 6.8722 29.0818 1.7203 15.4300 9.2259 14.4327 0.3217 5.1198 57.0560 9.8875 'International Tables Vol C 4.2.6.8 and 6.1.1.4'

loop_
_geom_angle_atom_site_label_1
_geom_angle_atom_site_label_2
_geom_angle_atom_site_label_3
_geom_angle
_geom_angle_publ_flag
W1 N1 C4 107.8(7) yes
W1 N1 C6 110.1(7) yes
C4 N1 C6 108.0(10) yes
W1 N1 C7 115.4(7) yes
C4 N1 C7 107.4(10) yes
C6 N1 C7 107.8(10) yes
W1 N2 C5 105.5(7) yes
W1 N2 C8 109.0(7) yes
C5 N2 C8 107.1(10) yes
W1 N2 C9 114.5(8) yes
C5 N2 C9 112.1(10) yes
C8 N2 C9 108.4(10) yes
C1 Si1 C11 103.2(5) yes
C1 Si1 C21 112.1(5) yes
C11 Si1 C21 109.9(5) yes
C1 Si1 C31 112.7(5) yes
C11 Si1 C31 112.2(5) yes
C21 Si1 C31 106.8(5) yes
N1 W1 N2 78.6(3) yes
N1 W1 Br1 88.2(2) yes
N2 W1 Br1 89.6(3) yes
N1 W1 C1 103.5(4) yes
N2 W1 C1 100.7(4) yes
Br1 W1 C1 165.7(3) yes
N1 W1 C2 170.7(4) yes
N2 W1 C2 95.7(4) yes
Br1 W1 C2 84.4(3) yes
C1 W1 C2 84.7(5) yes
N1 W1 C3 93.1(4) yes
N2 W1 C3 170.4(4) yes
Br1 W1 C3 85.2(4) yes
C1 W1 C3 85.9(5) yes
C2 W1 C3 91.9(5) yes
Si1 C1 W1 172.5(7) yes
W1 C2 O2 178.1(11) yes
W1 C3 O3 173.5(12) yes
N1 C4 C5 110.4(10) yes
N1 C4 H41 109.0 no
C5 C4 H41 109.1 no
N1 C4 H42 109.1 no
C5 C4 H42 109.7 no
H41 C4 H42 109.5 no
N2 C5 C4 110.3(10) yes
N2 C5 H51 110.0 no
C4 C5 H51 110.1 no
N2 C5 H52 109.2 no
C4 C5 H52 108.3 no
H51 C5 H52 108.9 no
N1 C6 H61 110.8 no
N1 C6 H62 110.1 no
H61 C6 H62 108.9 no
N1 C6 H63 109.5 no
H61 C6 H63 108.9 no
H62 C6 H63 108.7 no
N1 C7 H71 109.7 no
N1 C7 H72 109.3 no
H71 C7 H72 110.2 no
N1 C7 H73 108.7 no
H71 C7 H73 109.7 no
H72 C7 H73 109.1 no
N2 C8 H81 109.6 no
N2 C8 H82 110.4 no
H81 C8 H82 110.0 no
N2 C8 H83 108.2 no
H81 C8 H83 109.0 no
H82 C8 H83 109.6 no
N2 C9 H91 108.7 no
N2 C9 H92 110.1 no
H91 C9 H92 109.6 no
N2 C9 H93 109.4 no
H91 C9 H93 109.1 no
H92 C9 H93 109.9 no
Si1 C11 C12 118.0(9) yes
Si1 C11 C16 123.1(10) yes
C12 C11 C16 117.6(11) yes
C11 C12 C13 118.9(14) yes
C11 C12 H121 120.2 no
C13 C12 H121 120.8 no
C12 C13 C14 123.6(17) yes
C12 C13 H131 118.4 no
C14 C13 H131 118.0 no
C13 C14 C15 119.6(15) yes
C13 C14 H141 120.0 no
C15 C14 H141 120.4 no
C14 C15 C16 119.6(17) yes
C14 C15 H151 120.0 no
C16 C15 H151 120.4 no
C15 C16 C11 120.7(16) yes
C15 C16 H161 119.7 no
C11 C16 H161 119.6 no
Si1 C21 C22 121.6(9) yes
Si1 C21 C26 120.5(9) yes
C22 C21 C26 117.8(11) yes
C21 C22 C23 121.1(13) yes
C21 C22 H221 119.5 no
C23 C22 H221 119.4 no
C22 C23 C24 119.2(14) yes
C22 C23 H231 120.4 no
C24 C23 H231 120.4 no
C23 C24 C25 119.8(12) yes
C23 C24 H241 119.9 no
C25 C24 H241 120.3 no
C24 C25 C26 120.4(12) yes
C24 C25 H251 119.8 no
C26 C25 H251 119.8 no
C21 C26 C25 121.7(12) yes
C21 C26 H261 119.0 no
C25 C26 H261 119.3 no
Si1 C31 C32 125.4(9) yes
Si1 C31 C36 117.6(10) yes
C32 C31 C36 116.4(11) yes
C31 C32 C33 127.0(13) yes
C31 C32 H321 116.4 no
C33 C32 H321 116.6 no
C32 C33 C34 118.9(14) yes
C32 C33 H331 121.0 no
C34 C33 H331 120.1 no
C33 C34 C35 118.4(13) yes
C33 C34 H341 120.9 no
C35 C34 H341 120.7 no
C34 C35 C36 120.0(13) yes
C34 C35 H351 119.9 no
C36 C35 H351 120.1 no
C31 C36 C35 119.2(13) yes
C31 C36 H361 120.6 no
C35 C36 H361 120.2 no

loop_
_geom_bond_atom_site_label_1
_geom_bond_atom_site_label_2
_geom_bond_distance
_geom_bond_publ_flag
Br1 W1 2.639(2) yes
N1 W1 2.286(9) yes
N1 C4 1.481(15) yes
N1 C6 1.507(16) yes
N1 C7 1.489(16) yes
N2 W1 2.301(9) yes
N2 C5 1.516(15) yes
N2 C8 1.491(16) yes
N2 C9 1.465(15) yes
O2 C2 1.146(15) yes
O3 C3 1.161(14) yes
Si1 C1 1.862(12) yes
Si1 C11 1.876(11) yes
Si1 C21 1.891(11) yes
Si1 C31 1.889(12) yes
W1 C1 1.809(12) yes
W1 C2 1.988(13) yes
W1 C3 1.989(12) yes
C4 C5 1.494(19) yes
C4 H41 0.968 no
C4 H42 0.972 no
C5 H51 0.967 no
C5 H52 0.975 no
C6 H61 0.966 no
C6 H62 0.965 no
C6 H63 0.968 no
C7 H71 0.959 no
C7 H72 0.958 no
C7 H73 0.967 no
C8 H81 0.956 no
C8 H82 0.960 no
C8 H83 0.960 no
C9 H91 0.958 no
C9 H92 0.956 no
C9 H93 0.961 no
C11 C12 1.394(16) yes
C11 C16 1.354(18) yes
C12 C13 1.397(19) yes
C12 H121 0.926 no
C13 C14 1.28(3) yes
C13 H131 0.923 no
C14 C15 1.37(3) yes
C14 H141 0.934 no
C15 C16 1.42(2) yes
C15 H151 0.930 no
C16 H161 0.926 no
C21 C22 1.385(17) yes
C21 C26 1.375(16) yes
C22 C23 1.397(19) yes
C22 H221 0.929 no
C23 C24 1.37(2) yes
C23 H231 0.931 no
C24 C25 1.38(2) yes
C24 H241 0.930 no
C25 C26 1.363(17) yes
C25 H251 0.927 no
C26 H261 0.926 no
C31 C32 1.288(17) yes
C31 C36 1.427(17) yes
C32 C33 1.319(19) yes
C32 H321 0.916 no
C33 C34 1.39(2) yes
C33 H331 0.922 no
C34 C35 1.37(2) yes
C34 H341 0.926 no
C35 C36 1.391(19) yes
C35 H351 0.938 no
C36 H361 0.937 no
